data_4067769
loop_
_publ_author_name
'Kawakami, Yoshiteru'
'Sakuma, Yoshinobu'
'Wakuda, Takashi'
'Nakai, Tatsuya'
'Shirasaka, Masayoshi'
'Kabe, Yoshio'

_publ_section_title
;
 Hydrogen-Bonding 3D Networks by Polyhedral Organosilanols: Selective
 Inclusion of Hydrocarbons in Open Frameworks
;
_journal_issue 15
_journal_name_full Organometallics
_journal_page_first 3281
_journal_paper_doi 10.1021/om901120m
_journal_volume 29
_journal_year 2010
_chemical_compound_source 'synthetical product'
_chemical_formula_moiety 'C48 H76 O4 Si5, C7 H16'
_chemical_formula_sum 'C55 H92 O4 Si5'
_chemical_formula_weight 957.74
_chemical_name_common Tetrakis(4-diisopropylhydroxysilylphenyl)silane
_chemical_name_systematic
;
 ?
;
_space_group_IT_number 7
_symmetry_cell_setting monoclinic
_symmetry_space_group_name_Hall 'P -2yac'
_symmetry_space_group_name_H-M 'P 1 n 1'
_atom_sites_solution_hydrogens geom
_atom_sites_solution_primary direct
_atom_sites_solution_secondary difmap
_audit_creation_method SHELXL
_cell_angle_alpha 90.00
_cell_angle_beta 93.05(0)
_cell_angle_gamma 90.00
_cell_formula_units_Z 2
_cell_length_a 12.700(2)
_cell_length_b 13.154(2)
_cell_length_c 17.541(3)
_cell_measurement_reflns_used 7523
_cell_measurement_temperature 90(2)
_cell_measurement_theta_max 30.5069
_cell_measurement_theta_min 2.2306
_cell_volume 2926.2(8)
_computing_molecular_graphics 'Ortep-3 for Windows (Farrugia, 1997)'
_computing_publication_material 'WinGX publication routines (Farrugia, 1999)'
_computing_structure_refinement 'SHELXL-97 (Sheldrick, 1997)'
_computing_structure_solution 'SHELXS-86 (Sheldrick, 1986)'
_diffrn_ambient_temperature 90(2)
_diffrn_measured_fraction_theta_full 0.848
_diffrn_measured_fraction_theta_max 0.848
_diffrn_radiation_monochromator graphite
_diffrn_radiation_source 'fine-focus sealed tube'
_diffrn_radiation_type MoK\a
_diffrn_radiation_wavelength 0.71073
_diffrn_reflns_av_R_equivalents 0.0388
_diffrn_reflns_av_sigmaI/netI 0.0531
_diffrn_reflns_limit_h_max 17
_diffrn_reflns_limit_h_min -16
_diffrn_reflns_limit_k_max 18
_diffrn_reflns_limit_k_min -18
_diffrn_reflns_limit_l_max 22
_diffrn_reflns_limit_l_min -24
_diffrn_reflns_number 32296
_diffrn_reflns_theta_full 30.67
_diffrn_reflns_theta_max 30.67
_diffrn_reflns_theta_min 2.23
_exptl_absorpt_coefficient_mu 0.156
_exptl_absorpt_correction_T_max 1.0000
_exptl_absorpt_correction_T_min 0.8601
_exptl_absorpt_correction_type none
_exptl_crystal_colour colourless
_exptl_crystal_density_diffrn 1.087
_exptl_crystal_density_method 'not measured'
_exptl_crystal_description prism
_exptl_crystal_F_000 932
_exptl_crystal_size_max 0.5
_exptl_crystal_size_mid 0.5
_exptl_crystal_size_min 0.5
_refine_diff_density_max 0.349
_refine_diff_density_min -0.380
_refine_diff_density_rms 0.060
_refine_ls_abs_structure_details 'Flack H D (1983), Acta Cryst. A39, 876-881'
_refine_ls_abs_structure_Flack 0.95(10)
_refine_ls_extinction_method none
_refine_ls_goodness_of_fit_ref 1.114
_refine_ls_hydrogen_treatment mixed
_refine_ls_matrix_type full
_refine_ls_number_parameters 589
_refine_ls_number_reflns 13835
_refine_ls_number_restraints 6
_refine_ls_restrained_S_all 1.114
_refine_ls_R_factor_all 0.0775
_refine_ls_R_factor_gt 0.0707
_refine_ls_shift/su_max 0.003
_refine_ls_shift/su_mean 0.000
_refine_ls_structure_factor_coef Fsqd
_refine_ls_weighting_details 'calc w=1/[\s^2^(Fo^2^)+(0.0825P)^2^+1.2222P] where P=(Fo^2^+2Fc^2^)/3'
_refine_ls_weighting_scheme calc
_refine_ls_wR_factor_gt 0.1653
_refine_ls_wR_factor_ref 0.1735
_reflns_number_gt 12541
_reflns_number_total 13835
_reflns_threshold_expression >2sigma(I)
_cod_data_source_file om901120m_si_001.cif
_cod_data_source_block Si(C6H4Si(i-Pr)2OH)4_C7H16
_cod_original_sg_symbol_H-M 'P n'
_cod_database_code 4067769

loop_
_symmetry_equiv_pos_as_xyz
'x, y, z'
'x+1/2, -y, z+1/2'

loop_
_atom_site_label
_atom_site_type_symbol
_atom_site_fract_x
_atom_site_fract_y
_atom_site_fract_z
_atom_site_U_iso_or_equiv
_atom_site_adp_type
_atom_site_occupancy
_atom_site_symmetry_multiplicity
_atom_site_calc_flag
_atom_site_refinement_flags
Si1 Si 0.58114(6) 0.30381(7) 0.83632(5) 0.03000(18) Uani 1 1 d .
Si2 Si 1.07580(7) 0.31761(7) 0.74532(6) 0.0369(2) Uani 1 1 d .
Si3 Si 0.31169(7) 0.18965(7) 0.51825(5) 0.03234(19) Uani 1 1 d .
Si4 Si 0.40548(7) 0.76286(7) 0.90849(6) 0.0350(2) Uani 1 1 d .
Si5 Si 0.41158(7) 0.02993(7) 1.12010(5) 0.0359(2) Uani 1 1 d .
O1 O 0.18856(19) 0.2010(2) 0.54538(15) 0.0400(6) Uani 1 1 d D
O2 O 1.0790(2) 0.2269(2) 0.68057(15) 0.0454(6) Uani 1 1 d D
C1 C 0.7265(3) 0.3063(2) 0.82470(19) 0.0323(7) Uani 1 1 d .
O3 O 0.4391(2) -0.0909(2) 1.10492(15) 0.0425(6) Uani 1 1 d D
O4 O 0.4890(2) 0.81162(19) 0.97428(15) 0.0430(6) Uani 1 1 d D
C2 C 0.3969(2) 0.2096(2) 0.60718(18) 0.0304(6) Uani 1 1 d .
C3 C 0.3631(2) 0.1793(2) 0.67841(19) 0.0328(6) Uani 1 1 d .
H3 H 0.3000 0.1437 0.6806 0.039 Uiso 1 1 calc R
C4 C 0.9392(2) 0.3132(2) 0.78140(18) 0.0312(6) Uani 1 1 d .
C5 C 0.4210(2) 0.2008(2) 0.74565(18) 0.0321(6) Uani 1 1 d .
H5 H 0.3966 0.1787 0.7919 0.039 Uiso 1 1 calc R
C6 C 0.5464(3) 0.0733(3) 0.9976(2) 0.0358(7) Uani 1 1 d .
H6 H 0.5790 0.0117 1.0100 0.043 Uiso 1 1 calc R
C7 C 0.5156(2) 0.2553(2) 0.74523(18) 0.0302(6) Uani 1 1 d .
C8 C 0.5527(3) 0.2797(3) 0.67405(19) 0.0374(7) Uani 1 1 d .
H8 H 0.6178 0.3116 0.6715 0.045 Uiso 1 1 calc R
C9 C 0.4537(3) 0.2569(3) 0.9589(2) 0.0383(7) Uani 1 1 d .
H9 H 0.4214 0.3186 0.9466 0.046 Uiso 1 1 calc R
C10 C 0.4158(3) 0.1984(3) 1.0178(2) 0.0381(8) Uani 1 1 d .
H10 H 0.3591 0.2223 1.0440 0.046 Uiso 1 1 calc R
C11 C 0.4947(3) 0.2575(3) 0.60730(19) 0.0390(8) Uani 1 1 d .
H11 H 0.5218 0.2751 0.5609 0.047 Uiso 1 1 calc R
C12 C 0.4609(2) 0.1045(2) 1.03852(18) 0.0326(6) Uani 1 1 d .
C13 C 0.5342(2) 0.4367(2) 0.85220(18) 0.0311(6) Uani 1 1 d .
C14 C 0.7821(3) 0.3974(3) 0.8217(2) 0.0402(8) Uani 1 1 d .
H14 H 0.7487 0.4578 0.8340 0.048 Uiso 1 1 calc R
C15 C 0.5276(3) 0.5846(3) 0.93455(19) 0.0382(7) Uani 1 1 d .
H15 H 0.5490 0.6160 0.9803 0.046 Uiso 1 1 calc R
C16 C 0.2740(3) 0.7425(3) 0.9506(3) 0.0473(9) Uani 1 1 d .
H16 H 0.2492 0.8088 0.9677 0.057 Uiso 1 1 calc R
C17 C 0.4701(3) 0.4895(3) 0.7989(2) 0.0400(7) Uani 1 1 d .
H17 H 0.4510 0.4589 0.7524 0.048 Uiso 1 1 calc R
C18 C 0.8857(3) 0.4004(3) 0.8010(2) 0.0418(8) Uani 1 1 d .
H18 H 0.9204 0.4626 0.8002 0.050 Uiso 1 1 calc R
C19 C 0.3922(3) 0.8493(3) 0.8251(2) 0.0465(9) Uani 1 1 d .
H19 H 0.3455 0.8159 0.7865 0.056 Uiso 1 1 calc R
C20 C 1.1762(3) 0.2948(3) 0.8249(3) 0.0525(10) Uani 1 1 d .
H20 H 1.2454 0.2936 0.8027 0.063 Uiso 1 1 calc R
C21 C 0.4814(4) 0.0711(3) 1.2116(2) 0.0557(10) Uani 1 1 d .
H21 H 0.4518 0.0324 1.2531 0.067 Uiso 1 1 calc R
C22 C 0.4338(3) 0.5877(3) 0.81378(19) 0.0400(8) Uani 1 1 d .
H22 H 0.3907 0.6207 0.7771 0.048 Uiso 1 1 calc R
C23 C 0.5387(2) 0.2252(2) 0.91801(18) 0.0316(6) Uani 1 1 d .
C24 C 0.5845(3) 0.1315(3) 0.9389(2) 0.0374(7) Uani 1 1 d .
H24 H 0.6415 0.1078 0.9129 0.045 Uiso 1 1 calc R
C25 C 0.4606(2) 0.6369(3) 0.88212(19) 0.0334(7) Uani 1 1 d .
C26 C 0.7827(3) 0.2179(3) 0.8095(2) 0.0449(9) Uani 1 1 d .
H26 H 0.7501 0.1551 0.8139 0.054 Uiso 1 1 calc R
C27 C 0.5628(3) 0.4873(3) 0.9202(2) 0.0396(8) Uani 1 1 d .
H27 H 0.6065 0.4548 0.9567 0.048 Uiso 1 1 calc R
C28 C 1.1025(3) 0.4436(3) 0.7008(2) 0.0500(10) Uani 1 1 d .
H28 H 1.1019 0.4952 0.7411 0.060 Uiso 1 1 calc R
C29 C 0.3418(3) 0.2892(3) 0.4456(2) 0.0464(9) Uani 1 1 d .
H29 H 0.4145 0.2777 0.4315 0.056 Uiso 1 1 calc R
C30 C 0.3309(3) 0.0588(3) 0.4788(2) 0.0483(9) Uani 1 1 d .
H30 H 0.2716 0.0448 0.4423 0.058 Uiso 1 1 calc R
C31 C 0.1917(3) 0.7017(4) 0.8913(3) 0.0683(14) Uani 1 1 d .
H31A H 0.1875 0.7460 0.8478 0.103 Uiso 1 1 calc R
H31B H 0.1242 0.6985 0.9133 0.103 Uiso 1 1 calc R
H31C H 0.2118 0.6348 0.8756 0.103 Uiso 1 1 calc R
C32 C 0.2824(4) 0.6725(4) 1.0203(3) 0.0689(13) Uani 1 1 d .
H32A H 0.3343 0.6988 1.0569 0.103 Uiso 1 1 calc R
H32B H 0.3027 0.6056 1.0048 0.103 Uiso 1 1 calc R
H32C H 0.2153 0.6692 1.0429 0.103 Uiso 1 1 calc R
C33 C 0.8856(3) 0.2220(3) 0.7881(2) 0.0454(9) Uani 1 1 d .
H33 H 0.9202 0.1616 0.7779 0.054 Uiso 1 1 calc R
C34 C 0.2700(4) 0.2755(4) 0.3719(2) 0.0595(12) Uani 1 1 d .
H34A H 0.2758 0.2071 0.3537 0.089 Uiso 1 1 calc R
H34B H 0.2915 0.3220 0.3335 0.089 Uiso 1 1 calc R
H34C H 0.1981 0.2891 0.3830 0.089 Uiso 1 1 calc R
C35 C 0.2647(3) 0.0486(3) 1.1235(3) 0.0499(9) Uani 1 1 d .
H35 H 0.2527 0.1217 1.1298 0.060 Uiso 1 1 calc R
C36 C 0.3412(4) 0.9504(3) 0.8444(3) 0.0607(12) Uani 1 1 d .
H36A H 0.2754 0.9379 0.8672 0.091 Uiso 1 1 calc R
H36B H 0.3288 0.9895 0.7986 0.091 Uiso 1 1 calc R
H36C H 0.3873 0.9874 0.8795 0.091 Uiso 1 1 calc R
C37 C 0.4618(4) 0.1850(3) 1.2268(2) 0.0589(11) Uani 1 1 d .
H37A H 0.3873 0.1981 1.2242 0.088 Uiso 1 1 calc R
H37B H 0.4948 0.2251 1.1891 0.088 Uiso 1 1 calc R
H37C H 0.4910 0.2026 1.2767 0.088 Uiso 1 1 calc R
C38 C 0.2058(4) 0.0174(5) 1.0503(3) 0.0740(14) Uani 1 1 d .
H38A H 0.2345 0.0525 1.0082 0.111 Uiso 1 1 calc R
H38B H 0.1326 0.0344 1.0530 0.111 Uiso 1 1 calc R
H38C H 0.2129 -0.0546 1.0433 0.111 Uiso 1 1 calc R
C39 C 0.3363(4) 0.3971(3) 0.4754(3) 0.0618(12) Uani 1 1 d .
H39A H 0.3818 0.4037 0.5206 0.093 Uiso 1 1 calc R
H39B H 0.2651 0.4125 0.4873 0.093 Uiso 1 1 calc R
H39C H 0.3586 0.4435 0.4372 0.093 Uiso 1 1 calc R
C40 C 0.3303(4) -0.0228(3) 0.5415(3) 0.0612(12) Uani 1 1 d .
H40A H 0.2668 -0.0170 0.5684 0.092 Uiso 1 1 calc R
H40B H 0.3902 -0.0133 0.5765 0.092 Uiso 1 1 calc R
H40C H 0.3337 -0.0889 0.5187 0.092 Uiso 1 1 calc R
C41 C 0.5985(5) 0.0508(4) 1.2141(4) 0.088(2) Uani 1 1 d .
H41A H 0.6105 -0.0202 1.2053 0.131 Uiso 1 1 calc R
H41B H 0.6293 0.0696 1.2632 0.131 Uiso 1 1 calc R
H41C H 0.6301 0.0900 1.1752 0.131 Uiso 1 1 calc R
C42 C 0.4978(4) 0.8686(4) 0.7886(3) 0.0707(14) Uani 1 1 d .
H42A H 0.5288 0.8048 0.7755 0.106 Uiso 1 1 calc R
H42B H 0.5446 0.9042 0.8242 0.106 Uiso 1 1 calc R
H42C H 0.4859 0.9089 0.7433 0.106 Uiso 1 1 calc R
C43 C 0.2204(4) -0.0042(5) 1.1924(3) 0.0810(17) Uani 1 1 d .
H43A H 0.2587 0.0176 1.2382 0.121 Uiso 1 1 calc R
H43B H 0.2273 -0.0765 1.1871 0.121 Uiso 1 1 calc R
H43C H 0.1473 0.0130 1.1954 0.121 Uiso 1 1 calc R
C44 C 0.4333(4) 0.0508(4) 0.4358(3) 0.0687(14) Uani 1 1 d .
H44A H 0.4326 0.1011 0.3960 0.103 Uiso 1 1 calc R
H44B H 0.4381 -0.0157 0.4137 0.103 Uiso 1 1 calc R
H44C H 0.4929 0.0621 0.4707 0.103 Uiso 1 1 calc R
C45 C 0.2812(4) 0.6883(4) 0.5518(3) 0.0692(14) Uani 1 1 d .
H45A H 0.2765 0.7325 0.5075 0.083 Uiso 1 1 calc R
H45B H 0.2664 0.6191 0.5353 0.083 Uiso 1 1 calc R
C46 C 1.0193(5) 0.4729(5) 0.6391(3) 0.0819(17) Uani 1 1 d .
H46A H 0.9512 0.4739 0.6603 0.123 Uiso 1 1 calc R
H46B H 1.0193 0.4242 0.5983 0.123 Uiso 1 1 calc R
H46C H 1.0349 0.5392 0.6197 0.123 Uiso 1 1 calc R
C47 C 0.3905(6) 0.6950(5) 0.5918(4) 0.0892(18) Uani 1 1 d .
H47A H 0.3959 0.7576 0.6210 0.107 Uiso 1 1 calc R
H47B H 0.4000 0.6387 0.6272 0.107 Uiso 1 1 calc R
C48 C 0.4746(6) 0.6925(6) 0.5368(4) 0.094(2) Uani 1 1 d .
H48A H 0.4683 0.7523 0.5044 0.113 Uiso 1 1 calc R
H48B H 0.4647 0.6332 0.5044 0.113 Uiso 1 1 calc R
C49 C 1.1615(4) 0.1930(4) 0.8633(3) 0.0730(15) Uani 1 1 d .
H49A H 1.1609 0.1400 0.8256 0.109 Uiso 1 1 calc R
H49B H 1.0958 0.1928 0.8880 0.109 Uiso 1 1 calc R
H49C H 1.2184 0.1816 0.9005 0.109 Uiso 1 1 calc R
C50 C 1.1778(4) 0.3823(5) 0.8837(3) 0.0758(16) Uani 1 1 d .
H50A H 1.1877 0.4458 0.8580 0.114 Uiso 1 1 calc R
H50B H 1.2346 0.3718 0.9212 0.114 Uiso 1 1 calc R
H50C H 1.1121 0.3836 0.9083 0.114 Uiso 1 1 calc R
C51 C 1.2138(5) 0.4421(4) 0.6699(5) 0.104(3) Uani 1 1 d .
H51A H 1.2643 0.4245 0.7104 0.156 Uiso 1 1 calc R
H51B H 1.2300 0.5080 0.6503 0.156 Uiso 1 1 calc R
H51C H 1.2162 0.3927 0.6298 0.156 Uiso 1 1 calc R
C52 C 0.2075(8) 0.7200(6) 0.6071(4) 0.118(3) Uani 1 1 d .
H52A H 0.1371 0.7175 0.5843 0.177 Uiso 1 1 calc R
H52B H 0.2235 0.7883 0.6232 0.177 Uiso 1 1 calc R
H52C H 0.2128 0.6754 0.6504 0.177 Uiso 1 1 calc R
C53 C 0.6133(6) 0.5838(7) 0.6078(5) 0.120(3) Uani 1 1 d .
H53A H 0.6088 0.5336 0.5672 0.144 Uiso 1 1 calc R
H53B H 0.5642 0.5650 0.6458 0.144 Uiso 1 1 calc R
C100 C 0.5863(6) 0.6895(6) 0.5757(5) 0.111(2) Uani 1 1 d .
H10A H 0.5911 0.7388 0.6169 0.134 Uiso 1 1 calc R
H10B H 0.6373 0.7082 0.5389 0.134 Uiso 1 1 calc R
C101 C 0.7313(7) 0.5881(8) 0.6456(6) 0.148(4) Uani 1 1 d .
H10C H 0.7504 0.5225 0.6658 0.221 Uiso 1 1 calc R
H10D H 0.7347 0.6374 0.6860 0.221 Uiso 1 1 calc R
H10E H 0.7791 0.6071 0.6075 0.221 Uiso 1 1 calc R
H1 H 0.152(3) 0.196(3) 0.5129(19) 0.050 Uiso 1 1 d D
H2 H 1.123(3) 0.218(3) 0.654(2) 0.050 Uiso 1 1 d D
H7 H 0.476(3) -0.109(3) 1.134(2) 0.050 Uiso 1 1 d D
H4 H 0.461(4) 0.819(4) 1.0087(18) 0.050 Uiso 1 1 d D

loop_
_atom_site_aniso_label
_atom_site_aniso_U_11
_atom_site_aniso_U_22
_atom_site_aniso_U_33
_atom_site_aniso_U_23
_atom_site_aniso_U_13
_atom_site_aniso_U_12
Si1 0.0222(4) 0.0362(4) 0.0319(4) -0.0058(3) 0.0049(3) -0.0021(3)
Si2 0.0247(4) 0.0452(5) 0.0416(5) -0.0115(4) 0.0087(4) -0.0045(4)
Si3 0.0256(4) 0.0442(5) 0.0273(4) -0.0016(4) 0.0027(3) 0.0001(3)
Si4 0.0296(4) 0.0342(4) 0.0408(5) 0.0004(4) -0.0017(4) 0.0044(4)
Si5 0.0387(5) 0.0399(5) 0.0294(4) -0.0011(4) 0.0032(4) 0.0088(4)
O1 0.0255(12) 0.0566(15) 0.0378(13) 0.0006(12) 0.0026(10) 0.0012(10)
O2 0.0385(14) 0.0517(15) 0.0473(15) -0.0143(12) 0.0143(11) -0.0051(12)
C1 0.0274(15) 0.0386(16) 0.0315(15) -0.0068(13) 0.0065(12) -0.0014(12)
O3 0.0409(14) 0.0439(14) 0.0429(14) 0.0012(11) 0.0021(11) 0.0107(11)
O4 0.0444(15) 0.0407(13) 0.0430(14) -0.0065(12) -0.0052(11) 0.0064(11)
C2 0.0252(14) 0.0337(14) 0.0327(15) -0.0035(12) 0.0048(12) -0.0031(12)
C3 0.0246(14) 0.0400(16) 0.0340(16) 0.0010(13) 0.0046(12) -0.0071(12)
C4 0.0241(14) 0.0380(16) 0.0320(15) -0.0061(12) 0.0062(12) -0.0055(11)
C5 0.0278(15) 0.0384(16) 0.0306(15) 0.0013(13) 0.0056(12) -0.0049(12)
C6 0.0277(15) 0.0361(16) 0.0441(18) -0.0043(14) 0.0058(13) 0.0057(12)
C7 0.0258(14) 0.0345(15) 0.0310(15) -0.0056(12) 0.0066(12) -0.0019(12)
C8 0.0292(16) 0.0497(19) 0.0336(17) -0.0061(14) 0.0040(13) -0.0104(14)
C9 0.0351(17) 0.0445(18) 0.0359(17) 0.0059(14) 0.0082(14) 0.0120(14)
C10 0.0362(17) 0.0459(19) 0.0327(16) 0.0029(14) 0.0076(13) 0.0161(14)
C11 0.0320(16) 0.056(2) 0.0298(16) 0.0001(15) 0.0085(13) -0.0091(15)
C12 0.0272(14) 0.0392(17) 0.0308(15) -0.0067(13) -0.0034(12) 0.0021(12)
C13 0.0239(14) 0.0338(15) 0.0360(16) -0.0045(13) 0.0040(12) -0.0038(12)
C14 0.0285(16) 0.0364(17) 0.056(2) -0.0115(15) 0.0107(15) -0.0047(13)
C15 0.0431(18) 0.0375(17) 0.0331(16) -0.0075(14) -0.0075(14) 0.0070(14)
C16 0.0341(18) 0.0420(19) 0.067(2) -0.0034(18) 0.0095(17) 0.0099(15)
C17 0.047(2) 0.0414(18) 0.0314(16) -0.0036(14) -0.0011(14) 0.0035(15)
C18 0.0275(16) 0.0429(18) 0.056(2) -0.0180(16) 0.0094(15) -0.0083(14)
C19 0.047(2) 0.0433(19) 0.048(2) 0.0050(17) -0.0111(17) -0.0030(16)
C20 0.0304(18) 0.071(3) 0.056(2) -0.018(2) 0.0009(17) 0.0077(17)
C21 0.082(3) 0.050(2) 0.0351(19) -0.0016(17) -0.0045(19) 0.007(2)
C22 0.046(2) 0.0415(18) 0.0323(17) -0.0011(14) -0.0030(15) 0.0033(15)
C23 0.0278(15) 0.0354(15) 0.0315(15) -0.0074(13) 0.0012(12) -0.0011(12)
C24 0.0266(15) 0.0379(17) 0.0486(19) -0.0037(15) 0.0097(13) 0.0047(13)
C25 0.0278(15) 0.0369(16) 0.0355(16) -0.0037(13) 0.0026(12) -0.0013(12)
C26 0.0337(18) 0.0382(17) 0.065(2) -0.0044(17) 0.0179(17) -0.0041(14)
C27 0.0376(18) 0.0421(18) 0.0378(18) -0.0068(15) -0.0095(14) 0.0126(14)
C28 0.044(2) 0.045(2) 0.063(3) -0.0127(18) 0.0236(19) -0.0082(16)
C29 0.0346(18) 0.066(2) 0.0387(19) 0.0105(17) 0.0039(15) 0.0020(17)
C30 0.049(2) 0.056(2) 0.0397(19) -0.0157(17) -0.0068(16) 0.0075(17)
C31 0.033(2) 0.071(3) 0.100(4) 0.018(3) -0.007(2) -0.0024(19)
C32 0.047(3) 0.088(3) 0.074(3) 0.011(3) 0.025(2) 0.009(2)
C33 0.0389(19) 0.0365(17) 0.063(2) -0.0029(17) 0.0228(17) 0.0014(15)
C34 0.049(2) 0.093(3) 0.037(2) 0.012(2) 0.0070(17) 0.019(2)
C35 0.041(2) 0.047(2) 0.063(2) 0.0091(18) 0.0190(18) 0.0145(16)
C36 0.065(3) 0.038(2) 0.076(3) 0.004(2) -0.027(2) 0.0013(19)
C37 0.079(3) 0.061(3) 0.037(2) -0.0131(18) 0.005(2) 0.001(2)
C38 0.034(2) 0.095(4) 0.092(4) -0.014(3) -0.004(2) 0.002(2)
C39 0.060(3) 0.055(2) 0.070(3) 0.024(2) -0.003(2) -0.006(2)
C40 0.065(3) 0.043(2) 0.075(3) -0.008(2) -0.001(2) -0.0034(19)
C41 0.092(4) 0.070(3) 0.093(4) -0.021(3) -0.061(3) 0.023(3)
C42 0.063(3) 0.078(3) 0.071(3) 0.029(3) 0.004(2) -0.015(2)
C43 0.061(3) 0.088(4) 0.098(4) 0.026(3) 0.044(3) 0.012(3)
C44 0.075(3) 0.083(3) 0.049(2) -0.005(2) 0.014(2) 0.031(3)
C45 0.074(3) 0.058(3) 0.074(3) 0.009(2) -0.013(3) -0.004(2)
C46 0.107(5) 0.085(4) 0.055(3) 0.008(3) 0.013(3) -0.024(3)
C47 0.094(5) 0.100(5) 0.072(4) 0.017(3) -0.004(3) -0.008(4)
C48 0.096(5) 0.104(5) 0.083(4) 0.016(4) 0.005(4) 0.008(4)
C49 0.069(3) 0.082(4) 0.066(3) -0.012(3) -0.012(3) 0.023(3)
C50 0.047(2) 0.107(4) 0.072(3) -0.035(3) -0.011(2) 0.020(3)
C51 0.072(4) 0.066(3) 0.182(7) 0.015(4) 0.078(4) -0.013(3)
C52 0.179(9) 0.091(5) 0.085(5) 0.002(4) 0.016(5) 0.039(5)
C53 0.096(5) 0.144(7) 0.121(6) 0.057(5) 0.024(5) 0.007(5)
C100 0.090(5) 0.122(6) 0.122(6) 0.000(5) 0.013(5) -0.015(4)
C101 0.107(6) 0.182(10) 0.151(8) 0.064(7) -0.026(6) 0.022(6)

loop_
_atom_type_symbol
_atom_type_description
_atom_type_scat_dispersion_real
_atom_type_scat_dispersion_imag
_atom_type_scat_source
C C 0.0033 0.0016 'International Tables Vol C Tables 4.2.6.8 and 6.1.1.4'
H H 0.0000 0.0000 'International Tables Vol C Tables 4.2.6.8 and 6.1.1.4'
O O 0.0106 0.0060 'International Tables Vol C Tables 4.2.6.8 and 6.1.1.4'
Si Si 0.0817 0.0704 'International Tables Vol C Tables 4.2.6.8 and 6.1.1.4'

loop_
_geom_angle_atom_site_label_1
_geom_angle_atom_site_label_2
_geom_angle_atom_site_label_3
_geom_angle
C1 Si1 C23 114.84(15)
C1 Si1 C13 108.90(14)
C23 Si1 C13 107.17(14)
C1 Si1 C7 108.03(14)
C23 Si1 C7 109.39(14)
C13 Si1 C7 108.33(14)
O2 Si2 C20 111.00(17)
O2 Si2 C28 109.99(17)
C20 Si2 C28 108.9(2)
O2 Si2 C4 105.46(14)
C20 Si2 C4 110.47(17)
C28 Si2 C4 111.05(16)
O1 Si3 C2 105.06(13)
O1 Si3 C30 109.29(17)
C2 Si3 C30 110.84(16)
O1 Si3 C29 111.05(16)
C2 Si3 C29 109.76(16)
C30 Si3 C29 110.70(19)
O4 Si4 C19 109.93(17)
O4 Si4 C25 106.38(14)
C19 Si4 C25 111.61(17)
O4 Si4 C16 109.30(17)
C19 Si4 C16 110.61(19)
C25 Si4 C16 108.90(16)
O3 Si5 C12 107.39(14)
O3 Si5 C21 108.80(17)
C12 Si5 C21 109.97(19)
O3 Si5 C35 110.40(17)
C12 Si5 C35 109.13(16)
C21 Si5 C35 111.1(2)
C14 C1 C26 116.4(3)
C14 C1 Si1 121.6(2)
C26 C1 Si1 121.6(3)
C11 C2 C3 116.3(3)
C11 C2 Si3 122.8(2)
C3 C2 Si3 120.8(2)
C5 C3 C2 121.8(3)
C18 C4 C33 116.5(3)
C18 C4 Si2 122.1(2)
C33 C4 Si2 121.4(2)
C3 C5 C7 121.1(3)
C24 C6 C12 122.0(3)
C8 C7 C5 117.0(3)
C8 C7 Si1 121.9(2)
C5 C7 Si1 120.8(2)
C11 C8 C7 121.3(3)
C23 C9 C10 121.6(3)
C9 C10 C12 121.8(3)
C8 C11 C2 122.2(3)
C6 C12 C10 116.4(3)
C6 C12 Si5 122.8(3)
C10 C12 Si5 120.8(2)
C17 C13 C27 116.9(3)
C17 C13 Si1 123.0(2)
C27 C13 Si1 120.1(3)
C18 C14 C1 121.6(3)
C27 C15 C25 121.8(3)
C32 C16 C31 110.3(4)
C32 C16 Si4 112.0(3)
C31 C16 Si4 111.8(3)
C13 C17 C22 121.4(3)
C14 C18 C4 121.8(3)
C36 C19 C42 109.8(4)
C36 C19 Si4 112.4(3)
C42 C19 Si4 112.6(3)
C49 C20 C50 111.1(4)
C49 C20 Si2 112.3(3)
C50 C20 Si2 111.4(3)
C41 C21 C37 109.6(4)
C41 C21 Si5 113.2(3)
C37 C21 Si5 110.8(3)
C25 C22 C17 121.5(3)
C9 C23 C24 116.8(3)
C9 C23 Si1 119.5(3)
C24 C23 Si1 123.6(2)
C6 C24 C23 121.4(3)
C22 C25 C15 116.7(3)
C22 C25 Si4 123.4(3)
C15 C25 Si4 119.8(2)
C33 C26 C1 121.4(3)
C15 C27 C13 121.7(3)
C46 C28 C51 111.6(5)
C46 C28 Si2 112.8(3)
C51 C28 Si2 109.0(3)
C39 C29 C34 111.1(4)
C39 C29 Si3 113.8(3)
C34 C29 Si3 110.6(3)
C40 C30 C44 109.8(4)
C40 C30 Si3 111.8(3)
C44 C30 Si3 111.9(3)
C26 C33 C4 122.2(3)
C38 C35 C43 111.3(4)
C38 C35 Si5 112.6(3)
C43 C35 Si5 111.8(3)
C52 C45 C47 106.3(6)
C48 C47 C45 111.7(6)
C47 C48 C100 113.1(6)
C100 C53 C101 107.8(7)
C48 C100 C53 111.6(7)

loop_
_geom_bond_atom_site_label_1
_geom_bond_atom_site_label_2
_geom_bond_distance
Si1 C1 1.869(3)
Si1 C23 1.869(3)
Si1 C13 1.873(3)
Si1 C7 1.874(3)
Si2 O2 1.649(3)
Si2 C20 1.864(4)
Si2 C28 1.870(4)
Si2 C4 1.879(3)
Si3 O1 1.665(3)
Si3 C2 1.869(3)
Si3 C30 1.875(4)
Si3 C29 1.881(4)
Si4 O4 1.654(3)
Si4 C19 1.854(4)
Si4 C25 1.866(3)
Si4 C16 1.880(4)
Si5 O3 1.651(3)
Si5 C12 1.870(3)
Si5 C21 1.872(4)
Si5 C35 1.886(4)
C1 C14 1.393(5)
C1 C26 1.397(5)
C2 C11 1.391(4)
C2 C3 1.401(4)
C3 C5 1.386(5)
C4 C18 1.386(5)
C4 C33 1.387(5)
C5 C7 1.399(4)
C6 C24 1.391(5)
C6 C12 1.395(4)
C7 C8 1.395(4)
C8 C11 1.381(5)
C9 C23 1.391(4)
C9 C10 1.395(5)
C10 C12 1.401(5)
C13 C17 1.392(5)
C13 C27 1.397(5)
C14 C18 1.384(4)
C15 C27 1.382(5)
C15 C25 1.401(5)
C16 C32 1.529(7)
C16 C31 1.533(7)
C17 C22 1.401(5)
C19 C36 1.525(6)
C19 C42 1.537(6)
C20 C49 1.515(7)
C20 C50 1.543(6)
C21 C41 1.509(8)
C21 C37 1.544(6)
C22 C25 1.389(5)
C23 C24 1.403(5)
C26 C33 1.380(5)
C28 C46 1.522(7)
C28 C51 1.540(6)
C29 C39 1.516(6)
C29 C34 1.551(6)
C30 C40 1.536(6)
C30 C44 1.542(6)
C35 C38 1.507(7)
C35 C43 1.529(6)
C45 C52 1.445(9)
C45 C47 1.524(8)
C47 C48 1.477(10)
C48 C100 1.542(11)
C53 C100 1.531(11)
C53 C101 1.607(12)

loop_
_geom_torsion_atom_site_label_1
_geom_torsion_atom_site_label_2
_geom_torsion_atom_site_label_3
_geom_torsion_atom_site_label_4
_geom_torsion
C23 Si1 C1 C14 -125.7(3)
C13 Si1 C1 C14 -5.6(3)
C7 Si1 C1 C14 111.9(3)
C23 Si1 C1 C26 62.0(3)
C13 Si1 C1 C26 -177.8(3)
C7 Si1 C1 C26 -60.4(3)
O1 Si3 C2 C11 -145.5(3)
C30 Si3 C2 C11 96.5(3)
C29 Si3 C2 C11 -26.1(3)
O1 Si3 C2 C3 32.4(3)
C30 Si3 C2 C3 -85.5(3)
C29 Si3 C2 C3 151.9(3)
C11 C2 C3 C5 3.5(5)
Si3 C2 C3 C5 -174.6(3)
O2 Si2 C4 C18 -143.7(3)
C20 Si2 C4 C18 96.2(3)
C28 Si2 C4 C18 -24.6(4)
O2 Si2 C4 C33 34.7(3)
C20 Si2 C4 C33 -85.3(3)
C28 Si2 C4 C33 153.9(3)
C2 C3 C5 C7 0.8(5)
C3 C5 C7 C8 -4.8(5)
C3 C5 C7 Si1 169.2(3)
C1 Si1 C7 C8 -36.6(3)
C23 Si1 C7 C8 -162.3(3)
C13 Si1 C7 C8 81.2(3)
C1 Si1 C7 C5 149.7(3)
C23 Si1 C7 C5 24.0(3)
C13 Si1 C7 C5 -92.5(3)
C5 C7 C8 C11 4.5(5)
Si1 C7 C8 C11 -169.4(3)
C23 C9 C10 C12 -0.4(6)
C7 C8 C11 C2 -0.2(6)
C3 C2 C11 C8 -3.8(5)
Si3 C2 C11 C8 174.2(3)
C24 C6 C12 C10 -0.7(5)
C24 C6 C12 Si5 -177.6(3)
C9 C10 C12 C6 0.7(5)
C9 C10 C12 Si5 177.7(3)
O3 Si5 C12 C6 -28.6(3)
C21 Si5 C12 C6 89.6(3)
C35 Si5 C12 C6 -148.3(3)
O3 Si5 C12 C10 154.5(3)
C21 Si5 C12 C10 -87.2(3)
C35 Si5 C12 C10 34.9(3)
C1 Si1 C13 C17 111.2(3)
C23 Si1 C13 C17 -124.0(3)
C7 Si1 C13 C17 -6.1(3)
C1 Si1 C13 C27 -69.2(3)
C23 Si1 C13 C27 55.6(3)
C7 Si1 C13 C27 173.6(3)
C26 C1 C14 C18 3.2(6)
Si1 C1 C14 C18 -169.4(3)
O4 Si4 C16 C32 -58.1(4)
C19 Si4 C16 C32 -179.3(3)
C25 Si4 C16 C32 57.7(4)
O4 Si4 C16 C31 177.5(3)
C19 Si4 C16 C31 56.4(3)
C25 Si4 C16 C31 -66.6(3)
C27 C13 C17 C22 -1.7(5)
Si1 C13 C17 C22 177.9(3)
C1 C14 C18 C4 0.6(6)
C33 C4 C18 C14 -3.8(6)
Si2 C4 C18 C14 174.8(3)
O4 Si4 C19 C36 -65.6(3)
C25 Si4 C19 C36 176.6(3)
C16 Si4 C19 C36 55.2(3)
O4 Si4 C19 C42 59.1(4)
C25 Si4 C19 C42 -58.7(4)
C16 Si4 C19 C42 179.9(3)
O2 Si2 C20 C49 -57.7(3)
C28 Si2 C20 C49 -178.9(3)
C4 Si2 C20 C49 58.9(3)
O2 Si2 C20 C50 177.0(3)
C28 Si2 C20 C50 55.8(4)
C4 Si2 C20 C50 -66.4(4)
O3 Si5 C21 C41 54.1(4)
C12 Si5 C21 C41 -63.2(4)
C35 Si5 C21 C41 175.9(4)
O3 Si5 C21 C37 177.8(3)
C12 Si5 C21 C37 60.4(4)
C35 Si5 C21 C37 -60.5(4)
C13 C17 C22 C25 0.4(6)
C10 C9 C23 C24 0.0(5)
C10 C9 C23 Si1 176.7(3)
C1 Si1 C23 C9 144.4(3)
C13 Si1 C23 C9 23.3(3)
C7 Si1 C23 C9 -93.9(3)
C1 Si1 C23 C24 -39.1(3)
C13 Si1 C23 C24 -160.2(3)
C7 Si1 C23 C24 82.6(3)
C12 C6 C24 C23 0.3(5)
C9 C23 C24 C6 0.0(5)
Si1 C23 C24 C6 -176.6(3)
C17 C22 C25 C15 1.4(5)
C17 C22 C25 Si4 -174.6(3)
C27 C15 C25 C22 -2.0(5)
C27 C15 C25 Si4 174.2(3)
O4 Si4 C25 C22 -158.7(3)
C19 Si4 C25 C22 -38.7(3)
C16 Si4 C25 C22 83.6(3)
O4 Si4 C25 C15 25.5(3)
C19 Si4 C25 C15 145.4(3)
C16 Si4 C25 C15 -92.2(3)
C14 C1 C26 C33 -3.9(6)
Si1 C1 C26 C33 168.8(3)
C25 C15 C27 C13 0.7(6)
C17 C13 C27 C15 1.1(5)
Si1 C13 C27 C15 -178.5(3)
O2 Si2 C28 C46 62.7(4)
C20 Si2 C28 C46 -175.4(3)
C4 Si2 C28 C46 -53.6(4)
O2 Si2 C28 C51 -61.8(4)
C20 Si2 C28 C51 60.0(4)
C4 Si2 C28 C51 -178.2(4)
O1 Si3 C29 C39 62.9(3)
C2 Si3 C29 C39 -52.8(3)
C30 Si3 C29 C39 -175.5(3)
O1 Si3 C29 C34 -62.9(3)
C2 Si3 C29 C34 -178.6(3)
C30 Si3 C29 C34 58.7(3)
O1 Si3 C30 C40 -69.7(3)
C2 Si3 C30 C40 45.6(3)
C29 Si3 C30 C40 167.7(3)
O1 Si3 C30 C44 166.7(3)
C2 Si3 C30 C44 -78.0(3)
C29 Si3 C30 C44 44.1(4)
C1 C26 C33 C4 0.8(6)
C18 C4 C33 C26 3.1(6)
Si2 C4 C33 C26 -175.5(3)
O3 Si5 C35 C38 -59.9(4)
C12 Si5 C35 C38 57.9(4)
C21 Si5 C35 C38 179.3(3)
O3 Si5 C35 C43 66.3(4)
C12 Si5 C35 C43 -175.9(4)
C21 Si5 C35 C43 -54.5(4)
C52 C45 C47 C48 -164.1(6)
C45 C47 C48 C100 -174.8(6)
C47 C48 C100 C53 75.9(9)
C101 C53 C100 C48 179.1(7)
